data_1551067
loop_
_publ_author_name
'Gomes, Pedro T.'
'Cruz, Tiago Carpinteiro'
'Pereira, Laura C. J.'
'Waerenborgh, Jo\~ao Carlos'
'Veiros, Luis F.'

_publ_section_title
;
 Hydroboration of terminal olefins with pinacolborane catalyzed by new
 2-iminopyrrolyl iron(II) complexes
;
_journal_name_full 'Catalysis Science &amp; Technology'
_journal_paper_doi 10.1039/C8CY02319K
_journal_year 2019
_chemical_formula_moiety 'C46 H42 Cl Fe N3'
_chemical_formula_sum 'C46 H42 Cl Fe N3'
_chemical_formula_weight 728.12
_space_group_crystal_system monoclinic
_space_group_IT_number 14
_space_group_name_Hall '-P 2ybc'
_space_group_name_H-M_alt 'P 1 21/c 1'
_symmetry_space_group_name_Hall '-P 2ybc'
_symmetry_space_group_name_H-M 'P 1 21/c 1'
_atom_sites_solution_hydrogens geom
_audit_creation_method SHELXL-2018/3
_audit_update_record
;
2018-10-24 deposited with the CCDC.    2019-05-16 downloaded from the CCDC.
;
_cell_angle_alpha 90
_cell_angle_beta 116.648(6)
_cell_angle_gamma 90
_cell_formula_units_Z 4
_cell_length_a 20.583(4)
_cell_length_b 11.705(3)
_cell_length_c 19.314(4)
_cell_measurement_reflns_used 430
_cell_measurement_temperature 150
_cell_measurement_theta_max 14.29
_cell_measurement_theta_min 2.93
_cell_volume 4158.9(16)
_computing_cell_refinement 'Bruker SAINT'
_computing_data_collection 'Bruker APEX2'
_computing_data_reduction 'Bruker SAINT'
_computing_molecular_graphics ORTEP
_computing_publication_material enCIFer
_computing_structure_refinement 'SHELXL-2018/3 (Sheldrick, 2018)'
_computing_structure_solution 'SHELXL-2018/3 (Sheldrick, 2018)'
_diffrn_ambient_temperature 150
_diffrn_measured_fraction_theta_full 0.979
_diffrn_measured_fraction_theta_max 0.973
_diffrn_measurement_device_type 'Bruker APEX-II CCD'
_diffrn_measurement_method '\f and \w scans'
_diffrn_radiation_type MoK\a
_diffrn_radiation_wavelength 0.71073
_diffrn_reflns_av_R_equivalents 0.1016
_diffrn_reflns_av_unetI/netI 0.4350
_diffrn_reflns_Laue_measured_fraction_full 0.979
_diffrn_reflns_Laue_measured_fraction_max 0.973
_diffrn_reflns_limit_h_max 25
_diffrn_reflns_limit_h_min -24
_diffrn_reflns_limit_k_max 14
_diffrn_reflns_limit_k_min -9
_diffrn_reflns_limit_l_max 23
_diffrn_reflns_limit_l_min -16
_diffrn_reflns_number 11752
_diffrn_reflns_point_group_measured_fraction_full 0.979
_diffrn_reflns_point_group_measured_fraction_max 0.973
_diffrn_reflns_theta_full 25.242
_diffrn_reflns_theta_max 25.706
_diffrn_reflns_theta_min 2.115
_exptl_absorpt_coefficient_mu 0.460
_exptl_crystal_colour orange
_exptl_crystal_density_diffrn 1.163
_exptl_crystal_description prism
_exptl_crystal_F_000 1528
_exptl_crystal_size_max 0.200
_exptl_crystal_size_mid 0.200
_exptl_crystal_size_min 0.050
_refine_diff_density_max 0.497
_refine_diff_density_min -0.384
_refine_diff_density_rms 0.085
_refine_ls_extinction_method none
_refine_ls_goodness_of_fit_ref 0.723
_refine_ls_hydrogen_treatment constr
_refine_ls_matrix_type full
_refine_ls_number_parameters 464
_refine_ls_number_reflns 7703
_refine_ls_number_restraints 96
_refine_ls_restrained_S_all 0.727
_refine_ls_R_factor_all 0.2834
_refine_ls_R_factor_gt 0.0900
_refine_ls_shift/su_max 0.000
_refine_ls_shift/su_mean 0.000
_refine_ls_structure_factor_coef Fsqd
_refine_ls_weighting_details 'w=1/[\s^2^(Fo^2^)+(0.1226P)^2^] where P=(Fo^2^+2Fc^2^)/3'
_refine_ls_weighting_scheme calc
_refine_ls_wR_factor_gt 0.1937
_refine_ls_wR_factor_ref 0.2617
_reflns_Friedel_coverage 0.000
_reflns_number_gt 2037
_reflns_number_total 7703
_reflns_threshold_expression 'I > 2\s(I)'
_cod_data_source_file c8cy02319k2.cif
_cod_data_source_block 1c
_cod_original_cell_volume 4158.8(16)
_cod_database_code 1551067
_shelx_shelxl_version_number 2018/3
_shelx_space_group_comment
;
The symmetry employed for this shelxl refinement is uniquely defined
by the following loop, which should always be used as a source of
symmetry information in preference to the above space-group names.
They are only intended as comments.
;
_shelx_estimated_absorpt_t_min 0.914
_shelx_estimated_absorpt_t_max 0.977
_platon_squeeze_void_probe_radius 1.20

loop_
_space_group_symop_operation_xyz
'x, y, z'
'-x, y+1/2, -z+1/2'
'-x, -y, -z'
'x, -y-1/2, z-1/2'

loop_
_atom_site_label
_atom_site_type_symbol
_atom_site_fract_x
_atom_site_fract_y
_atom_site_fract_z
_atom_site_U_iso_or_equiv
_atom_site_adp_type
_atom_site_occupancy
_atom_site_site_symmetry_order
_atom_site_calc_flag
_atom_site_refinement_flags_posn
_atom_site_refinement_flags_adp
Fe1 Fe 0.26228(8) 0.69994(10) 0.33371(8) 0.0356(4) Uani 1 1 d . .
Cl1 Cl 0.19178(15) 0.7331(2) 0.20818(14) 0.0550(8) Uani 1 1 d . .
N1 N 0.3194(4) 0.5798(5) 0.4108(4) 0.0221(16) Uani 1 1 d . .
N3 N 0.2070(4) 0.7691(5) 0.3934(5) 0.039(2) Uani 1 1 d . .
C5 C 0.3148(4) 0.4772(6) 0.4428(5) 0.025(2) Uani 1 1 d . .
C1 C 0.2544(4) 0.3986(6) 0.3989(5) 0.022(2) Uani 1 1 d . U
C7 C 0.2135(5) 0.3513(6) 0.4333(5) 0.030(2) Uani 1 1 d . .
C18 C 0.2263(5) 0.3822(8) 0.5131(5) 0.037(2) Uani 1 1 d . .
C23 C 0.2599(5) 0.3068(8) 0.5747(6) 0.050(3) Uani 1 1 d . .
H23 H 0.275712 0.235887 0.566537 0.060 Uiso 1 1 calc R U
C22 C 0.2699(7) 0.3367(8) 0.6469(6) 0.062(3) Uani 1 1 d . .
H22 H 0.291079 0.284309 0.687137 0.074 Uiso 1 1 calc R U
C21 C 0.2493(5) 0.4425(8) 0.6624(6) 0.048(3) Uani 1 1 d . .
H21 H 0.258094 0.461954 0.712541 0.058 Uiso 1 1 calc R U
C20 C 0.2157(6) 0.5184(9) 0.6025(6) 0.056(3) Uani 1 1 d . .
H20 H 0.200766 0.589147 0.612030 0.067 Uiso 1 1 calc R U
C19 C 0.2039(5) 0.4904(7) 0.5280(6) 0.040(2) Uani 1 1 d . .
H19 H 0.181417 0.542419 0.487868 0.048 Uiso 1 1 calc R U
C8 C 0.1559(4) 0.2713(6) 0.3905(6) 0.039(2) Uani 1 1 d . .
H8 H 0.130216 0.237155 0.414158 0.047 Uiso 1 1 calc R U
C9 C 0.1391(5) 0.2457(7) 0.3158(6) 0.036(2) Uani 1 1 d . .
C24 C 0.0808(6) 0.1607(9) 0.2714(7) 0.062(3) Uani 1 1 d . U
C25 C 0.0189(7) 0.1647(8) 0.2800(7) 0.080(4) Uani 1 1 d . U
H25 H 0.014986 0.220472 0.312280 0.096 Uiso 1 1 calc R U
C29 C 0.0858(7) 0.0849(9) 0.2233(7) 0.077(4) Uani 1 1 d . U
H29 H 0.128167 0.084026 0.217289 0.093 Uiso 1 1 calc R U
C10 C 0.1786(5) 0.2898(7) 0.2827(5) 0.038(2) Uani 1 1 d . .
H10 H 0.167661 0.268648 0.232211 0.046 Uiso 1 1 calc R U
C11 C 0.2367(4) 0.3679(6) 0.3222(5) 0.030(2) Uani 1 1 d . U
C12 C 0.2820(5) 0.4045(6) 0.2821(5) 0.027(2) Uani 1 1 d . U
C13 C 0.2485(6) 0.4466(7) 0.2050(6) 0.053(3) Uani 1 1 d . .
H13 H 0.198400 0.456850 0.179797 0.063 Uiso 1 1 calc R U
C14 C 0.2905(7) 0.4728(8) 0.1667(6) 0.057(3) Uani 1 1 d . .
H14 H 0.267904 0.497101 0.115455 0.069 Uiso 1 1 calc R U
C15 C 0.3624(7) 0.4632(7) 0.2032(6) 0.052(3) Uani 1 1 d . .
H15 H 0.390057 0.484303 0.178217 0.062 Uiso 1 1 calc R U
C16 C 0.3961(6) 0.4218(7) 0.2780(6) 0.043(3) Uani 1 1 d . .
H16 H 0.446145 0.411060 0.301957 0.051 Uiso 1 1 calc R U
C17 C 0.3562(5) 0.3959(6) 0.3182(5) 0.035(2) Uani 1 1 d . U
H17 H 0.380048 0.372706 0.369647 0.042 Uiso 1 1 calc R U
C4 C 0.3772(5) 0.4545(7) 0.5093(5) 0.029(2) Uani 1 1 d . .
H4 H 0.385980 0.390216 0.540585 0.035 Uiso 1 1 calc R U
C3 C 0.4247(5) 0.5449(6) 0.5213(5) 0.028(2) Uani 1 1 d . .
H3 H 0.471575 0.553061 0.560933 0.033 Uiso 1 1 calc R U
C2 C 0.3866(5) 0.6213(6) 0.4607(4) 0.024(2) Uani 1 1 d . U
C6 C 0.4095(5) 0.7282(6) 0.4425(4) 0.0224(19) Uani 1 1 d . U
H6 H 0.455391 0.757780 0.473515 0.027 Uiso 1 1 calc R U
N2 N 0.3634(4) 0.7826(5) 0.3807(4) 0.0275(17) Uani 1 1 d . .
C30 C 0.3869(5) 0.8877(6) 0.3596(5) 0.027(2) Uani 1 1 d . U
C31 C 0.4093(5) 0.8822(7) 0.2994(5) 0.033(2) Uani 1 1 d . .
C32 C 0.4324(5) 0.9839(7) 0.2809(5) 0.036(2) Uani 1 1 d . .
H32 H 0.449317 0.983445 0.243689 0.044 Uiso 1 1 calc R U
C33 C 0.4309(5) 1.0860(7) 0.3163(6) 0.045(3) Uani 1 1 d . U
H33 H 0.446281 1.152896 0.302132 0.055 Uiso 1 1 calc R U
C34 C 0.4070(5) 1.0892(7) 0.3720(5) 0.043(3) Uani 1 1 d . .
H34 H 0.405298 1.158918 0.394273 0.052 Uiso 1 1 calc R U
C35 C 0.3855(5) 0.9916(6) 0.3959(5) 0.032(2) Uani 1 1 d . .
C36 C 0.3547(5) 1.0028(7) 0.4552(5) 0.040(3) Uani 1 1 d . .
H36 H 0.351573 0.926155 0.473868 0.048 Uiso 1 1 calc R U
C38 C 0.4023(6) 1.0760(8) 0.5249(5) 0.059(3) Uani 1 1 d . .
H38A H 0.404294 1.152537 0.508064 0.088 Uiso 1 1 calc R U
H38B H 0.450475 1.044566 0.549422 0.088 Uiso 1 1 calc R U
H38C H 0.382148 1.077012 0.561105 0.088 Uiso 1 1 calc R U
C37 C 0.2781(5) 1.0525(8) 0.4155(6) 0.061(3) Uani 1 1 d . .
H37A H 0.256361 1.049245 0.450220 0.092 Uiso 1 1 calc R U
H37B H 0.249262 1.008994 0.369709 0.092 Uiso 1 1 calc R U
H37C H 0.280418 1.130529 0.401416 0.092 Uiso 1 1 calc R U
C39 C 0.4121(5) 0.7695(6) 0.2636(5) 0.029(2) Uani 1 1 d . .
H39 H 0.375846 0.719644 0.267974 0.035 Uiso 1 1 calc R U
C41 C 0.3923(5) 0.7793(7) 0.1782(5) 0.047(3) Uani 1 1 d . .
H41A H 0.346269 0.817342 0.151814 0.070 Uiso 1 1 calc R U
H41B H 0.389059 0.704371 0.156775 0.070 Uiso 1 1 calc R U
H41C H 0.428973 0.822538 0.172030 0.070 Uiso 1 1 calc R U
C40 C 0.4852(5) 0.7136(7) 0.3081(5) 0.043(2) Uani 1 1 d . .
H40A H 0.522701 0.764249 0.310079 0.065 Uiso 1 1 calc R U
H40B H 0.486912 0.643874 0.282752 0.065 Uiso 1 1 calc R U
H40C H 0.492660 0.696982 0.359810 0.065 Uiso 1 1 calc R U
C46 C 0.2332(6) 0.7613(7) 0.4695(6) 0.045(3) Uani 1 1 d . .
H46 H 0.276219 0.720829 0.496118 0.055 Uiso 1 1 calc R U
C45 C 0.2015(7) 0.8087(9) 0.5124(6) 0.062(3) Uani 1 1 d . .
H45 H 0.222229 0.799350 0.565862 0.074 Uiso 1 1 calc R U
C44 C 0.1381(7) 0.8703(10) 0.4737(8) 0.077(4) Uani 1 1 d . U
H44 H 0.115585 0.905246 0.500381 0.092 Uiso 1 1 calc R U
C43 C 0.1105(7) 0.8781(10) 0.3975(8) 0.081(4) Uani 1 1 d . U
H43 H 0.067407 0.918293 0.370507 0.097 Uiso 1 1 calc R U
C42 C 0.1443(6) 0.8272(8) 0.3560(6) 0.062(3) Uani 1 1 d . .
H42 H 0.123215 0.833813 0.302325 0.074 Uiso 1 1 calc R U
C28 C 0.0304(8) 0.0044(10) 0.1801(8) 0.096(4) Uani 1 1 d . U
H28 H 0.035015 -0.049778 0.147427 0.116 Uiso 1 1 calc R U
C26 C -0.0417(8) 0.0864(12) 0.2415(8) 0.105(5) Uani 1 1 d . U
H26 H -0.083076 0.084727 0.249283 0.125 Uiso 1 1 calc R U
C27 C -0.0292(9) 0.0144(12) 0.1913(9) 0.110(5) Uani 1 1 d . U
H27 H -0.067626 -0.033564 0.161324 0.131 Uiso 1 1 calc R U

loop_
_atom_site_aniso_label
_atom_site_aniso_U_11
_atom_site_aniso_U_22
_atom_site_aniso_U_33
_atom_site_aniso_U_23
_atom_site_aniso_U_13
_atom_site_aniso_U_12
Fe1 0.0490(9) 0.0239(7) 0.0372(8) 0.0029(7) 0.0222(7) 0.0012(7)
Cl1 0.0679(19) 0.0501(16) 0.0419(15) 0.0119(13) 0.0201(13) 0.0006(14)
N1 0.033(5) 0.007(3) 0.032(4) 0.003(3) 0.019(4) 0.002(3)
N3 0.052(6) 0.023(4) 0.046(5) -0.006(4) 0.024(4) 0.003(4)
C5 0.034(6) 0.016(5) 0.026(5) -0.008(4) 0.016(4) -0.009(4)
C1 0.034(5) 0.008(4) 0.025(4) 0.000(3) 0.014(4) 0.009(4)
C7 0.040(6) 0.013(4) 0.037(5) 0.001(4) 0.017(5) 0.014(4)
C18 0.036(6) 0.037(6) 0.052(7) -0.007(5) 0.031(5) -0.017(5)
C23 0.064(7) 0.026(5) 0.057(7) 0.015(6) 0.024(6) 0.003(5)
C22 0.130(11) 0.021(6) 0.042(7) 0.011(5) 0.044(7) 0.001(6)
C21 0.061(8) 0.054(7) 0.043(6) -0.007(6) 0.036(6) -0.028(6)
C20 0.074(9) 0.048(7) 0.065(8) -0.016(6) 0.047(7) -0.015(6)
C19 0.059(7) 0.023(5) 0.053(7) 0.004(5) 0.039(6) 0.008(5)
C8 0.019(5) 0.018(5) 0.081(8) -0.006(5) 0.022(5) -0.004(4)
C9 0.026(6) 0.020(5) 0.051(6) -0.011(5) 0.006(5) 0.000(4)
C24 0.044(6) 0.044(6) 0.086(7) -0.006(5) 0.017(5) -0.002(5)
C25 0.075(7) 0.036(5) 0.099(8) -0.013(5) 0.013(6) -0.010(5)
C29 0.073(7) 0.051(6) 0.093(8) -0.018(6) 0.025(6) -0.015(5)
C10 0.052(7) 0.020(5) 0.032(5) -0.013(4) 0.010(5) 0.005(5)
C11 0.034(4) 0.014(3) 0.035(4) 0.006(3) 0.009(3) 0.007(3)
C12 0.037(4) 0.012(3) 0.025(4) -0.004(3) 0.009(3) 0.006(3)
C13 0.059(8) 0.019(5) 0.065(8) -0.014(5) 0.014(6) -0.003(5)
C14 0.083(10) 0.044(7) 0.040(7) 0.002(5) 0.024(7) -0.005(7)
C15 0.107(11) 0.028(6) 0.045(7) -0.010(5) 0.055(7) -0.019(6)
C16 0.067(7) 0.022(5) 0.051(7) -0.014(5) 0.037(6) -0.003(5)
C17 0.052(6) 0.022(4) 0.029(5) -0.012(4) 0.015(4) 0.007(4)
C4 0.042(6) 0.027(5) 0.016(5) -0.007(4) 0.011(4) 0.003(4)
C3 0.039(6) 0.013(4) 0.027(5) 0.006(4) 0.011(4) -0.004(4)
C2 0.043(6) 0.012(4) 0.020(5) -0.005(4) 0.016(4) 0.004(4)
C6 0.037(5) 0.010(4) 0.019(4) -0.006(3) 0.010(4) 0.003(4)
N2 0.042(5) 0.010(4) 0.036(4) -0.005(3) 0.023(4) -0.009(3)
C30 0.046(5) 0.013(4) 0.029(5) 0.009(4) 0.023(4) 0.003(4)
C31 0.046(6) 0.016(5) 0.037(6) 0.004(4) 0.018(5) -0.001(4)
C32 0.046(6) 0.031(6) 0.044(6) 0.005(5) 0.032(5) -0.001(5)
C33 0.074(8) 0.015(5) 0.062(7) 0.009(5) 0.044(6) -0.008(5)
C34 0.075(8) 0.019(5) 0.049(6) 0.002(5) 0.040(6) 0.000(5)
C35 0.052(6) 0.006(4) 0.041(6) 0.010(4) 0.024(5) 0.004(4)
C36 0.067(8) 0.020(5) 0.053(7) -0.007(5) 0.044(6) -0.012(5)
C38 0.068(8) 0.076(7) 0.033(6) -0.010(6) 0.024(6) -0.010(6)
C37 0.038(7) 0.069(7) 0.084(9) 0.003(6) 0.033(6) 0.008(6)
C39 0.057(7) 0.012(4) 0.031(5) -0.010(4) 0.031(5) -0.011(4)
C41 0.071(7) 0.037(6) 0.041(6) 0.002(5) 0.033(5) 0.004(5)
C40 0.068(7) 0.030(5) 0.047(6) -0.003(5) 0.039(6) 0.007(5)
C46 0.065(7) 0.040(6) 0.042(6) -0.004(5) 0.033(6) 0.002(5)
C45 0.086(9) 0.054(7) 0.045(7) -0.018(6) 0.028(6) -0.009(7)
C44 0.078(7) 0.080(7) 0.070(7) -0.014(6) 0.031(6) 0.016(6)
C43 0.071(7) 0.074(7) 0.095(8) -0.009(6) 0.036(6) 0.019(6)
C42 0.055(8) 0.059(7) 0.051(7) -0.002(6) 0.006(6) 0.014(6)
C28 0.098(8) 0.067(7) 0.102(8) -0.019(6) 0.025(7) 0.002(6)
C26 0.093(6) 0.105(6) 0.113(6) 0.009(5) 0.044(5) -0.002(4)
C27 0.106(6) 0.091(6) 0.108(6) -0.006(4) 0.028(5) -0.014(5)

loop_
_atom_type_symbol
_atom_type_description
_atom_type_scat_dispersion_real
_atom_type_scat_dispersion_imag
_atom_type_scat_source
C C 0.0033 0.0016 'International Tables Vol C Tables 4.2.6.8 and 6.1.1.4'
N N 0.0061 0.0033 'International Tables Vol C Tables 4.2.6.8 and 6.1.1.4'
Cl Cl 0.1484 0.1585 'International Tables Vol C Tables 4.2.6.8 and 6.1.1.4'
Fe Fe 0.3463 0.8444 'International Tables Vol C Tables 4.2.6.8 and 6.1.1.4'
H H 0.0000 0.0000 'International Tables Vol C Tables 4.2.6.8 and 6.1.1.4'

loop_
_geom_angle_atom_site_label_1
_geom_angle_atom_site_label_2
_geom_angle_atom_site_label_3
_geom_angle
N1 Fe1 N3 98.3(3)
N1 Fe1 N2 82.2(3)
N3 Fe1 N2 105.1(3)
N1 Fe1 Cl1 144.00(19)
N3 Fe1 Cl1 106.3(2)
N2 Fe1 Cl1 115.17(19)
C5 N1 C2 104.1(6)
C5 N1 Fe1 144.4(6)
C2 N1 Fe1 110.2(5)
C46 N3 C42 116.5(8)
C46 N3 Fe1 122.0(6)
C42 N3 Fe1 121.4(7)
N1 C5 C4 111.4(7)
N1 C5 C1 119.9(7)
C4 C5 C1 127.7(7)
C7 C1 C11 118.2(7)
C7 C1 C5 120.4(7)
C11 C1 C5 121.3(7)
C1 C7 C8 119.9(8)
C1 C7 C18 122.1(7)
C8 C7 C18 118.0(8)
C23 C18 C19 118.3(8)
C23 C18 C7 121.4(8)
C19 C18 C7 120.2(8)
C22 C23 C18 120.1(9)
C22 C23 H23 119.9
C18 C23 H23 119.9
C23 C22 C21 122.1(9)
C23 C22 H22 119.0
C21 C22 H22 119.0
C20 C21 C22 119.0(9)
C20 C21 H21 120.5
C22 C21 H21 120.5
C21 C20 C19 120.6(9)
C21 C20 H20 119.7
C19 C20 H20 119.7
C20 C19 C18 120.0(9)
C20 C19 H19 120.0
C18 C19 H19 120.0
C9 C8 C7 120.3(8)
C9 C8 H8 119.8
C7 C8 H8 119.8
C10 C9 C8 120.0(8)
C10 C9 C24 118.9(9)
C8 C9 C24 120.9(9)
C29 C24 C25 118.9(11)
C29 C24 C9 123.6(11)
C25 C24 C9 117.5(10)
C24 C25 C26 123.4(12)
C24 C25 H25 118.3
C26 C25 H25 118.3
C24 C29 C28 124.1(13)
C24 C29 H29 117.9
C28 C29 H29 117.9
C9 C10 C11 122.2(8)
C9 C10 H10 118.9
C11 C10 H10 118.9
C1 C11 C10 119.2(8)
C1 C11 C12 122.6(7)
C10 C11 C12 117.9(8)
C17 C12 C13 117.8(9)
C17 C12 C11 121.3(8)
C13 C12 C11 120.8(8)
C14 C13 C12 120.3(10)
C14 C13 H13 119.8
C12 C13 H13 119.8
C15 C14 C13 120.4(11)
C15 C14 H14 119.8
C13 C14 H14 119.8
C14 C15 C16 120.1(10)
C14 C15 H15 119.9
C16 C15 H15 119.9
C17 C16 C15 121.0(10)
C17 C16 H16 119.5
C15 C16 H16 119.5
C12 C17 C16 120.1(9)
C12 C17 H17 120.0
C16 C17 H17 120.0
C5 C4 C3 107.5(7)
C5 C4 H4 126.3
C3 C4 H4 126.3
C4 C3 C2 105.0(8)
C4 C3 H3 127.5
C2 C3 H3 127.5
N1 C2 C3 111.8(7)
N1 C2 C6 118.3(7)
C3 C2 C6 129.7(8)
N2 C6 C2 117.7(7)
N2 C6 H6 121.1
C2 C6 H6 121.1
C6 N2 C30 118.3(7)
C6 N2 Fe1 110.0(5)
C30 N2 Fe1 131.5(5)
C35 C30 C31 122.0(7)
C35 C30 N2 120.6(7)
C31 C30 N2 117.4(6)
C32 C31 C30 116.2(7)
C32 C31 C39 123.2(7)
C30 C31 C39 120.4(7)
C31 C32 C33 122.0(8)
C31 C32 H32 119.0
C33 C32 H32 119.0
C34 C33 C32 120.4(8)
C34 C33 H33 119.8
C32 C33 H33 119.8
C33 C34 C35 121.6(8)
C33 C34 H34 119.2
C35 C34 H34 119.2
C34 C35 C30 117.8(7)
C34 C35 C36 118.6(7)
C30 C35 C36 123.4(7)
C38 C36 C37 109.9(7)
C38 C36 C35 112.8(7)
C37 C36 C35 109.6(8)
C38 C36 H36 108.1
C37 C36 H36 108.1
C35 C36 H36 108.1
C36 C38 H38A 109.5
C36 C38 H38B 109.5
H38A C38 H38B 109.5
C36 C38 H38C 109.5
H38A C38 H38C 109.5
H38B C38 H38C 109.5
C36 C37 H37A 109.5
C36 C37 H37B 109.5
H37A C37 H37B 109.5
C36 C37 H37C 109.5
H37A C37 H37C 109.5
H37B C37 H37C 109.5
C40 C39 C31 110.7(7)
C40 C39 C41 111.5(7)
C31 C39 C41 112.8(6)
C40 C39 H39 107.2
C31 C39 H39 107.2
C41 C39 H39 107.2
C39 C41 H41A 109.5
C39 C41 H41B 109.5
H41A C41 H41B 109.5
C39 C41 H41C 109.5
H41A C41 H41C 109.5
H41B C41 H41C 109.5
C39 C40 H40A 109.5
C39 C40 H40B 109.5
H40A C40 H40B 109.5
C39 C40 H40C 109.5
H40A C40 H40C 109.5
H40B C40 H40C 109.5
N3 C46 C45 125.0(10)
N3 C46 H46 117.5
C45 C46 H46 117.5
C44 C45 C46 118.0(11)
C44 C45 H45 121.0
C46 C45 H45 121.0
C43 C44 C45 118.1(11)
C43 C44 H44 121.0
C45 C44 H44 121.0
C44 C43 C42 121.9(12)
C44 C43 H43 119.0
C42 C43 H43 119.0
N3 C42 C43 120.5(10)
N3 C42 H42 119.8
C43 C42 H42 119.8
C27 C28 C29 113.4(13)
C27 C28 H28 123.3
C29 C28 H28 123.3
C27 C26 C25 110.8(14)
C27 C26 H26 124.6
C25 C26 H26 124.6
C28 C27 C26 129.1(15)
C28 C27 H27 115.4
C26 C27 H27 115.4

loop_
_geom_bond_atom_site_label_1
_geom_bond_atom_site_label_2
_geom_bond_distance
Fe1 N1 2.001(6)
Fe1 N3 2.111(7)
Fe1 N2 2.097(6)
Fe1 Cl1 2.231(3)
N1 C5 1.374(9)
N1 C2 1.372(10)
N3 C46 1.322(10)
N3 C42 1.347(11)
C5 C4 1.375(11)
C5 C1 1.471(10)
C1 C7 1.399(11)
C1 C11 1.405(10)
C7 C8 1.445(11)
C7 C18 1.486(11)
C18 C23 1.390(12)
C18 C19 1.421(11)
C23 C22 1.362(12)
C23 H23 0.9300
C22 C21 1.384(12)
C22 H22 0.9300
C21 C20 1.374(13)
C21 H21 0.9300
C20 C19 1.387(12)
C20 H20 0.9300
C19 H19 0.9300
C8 C9 1.357(12)
C8 H8 0.9300
C9 C10 1.344(12)
C9 C24 1.497(13)
C24 C29 1.321(14)
C24 C25 1.358(15)
C25 C26 1.454(16)
C25 H25 0.9300
C29 C28 1.426(15)
C29 H29 0.9300
C10 C11 1.424(11)
C10 H10 0.9300
C11 C12 1.518(11)
C12 C17 1.369(11)
C12 C13 1.418(12)
C13 C14 1.400(13)
C13 H13 0.9300
C14 C15 1.327(14)
C14 H14 0.9300
C15 C16 1.381(13)
C15 H15 0.9300
C16 C17 1.392(11)
C16 H16 0.9300
C17 H17 0.9300
C4 C3 1.388(10)
C4 H4 0.9300
C3 C2 1.400(10)
C3 H3 0.9300
C2 C6 1.435(10)
C6 N2 1.309(9)
C6 H6 0.9300
N2 C30 1.446(9)
C30 C35 1.411(10)
C30 C31 1.432(11)
C31 C32 1.386(10)
C31 C39 1.502(10)
C32 C33 1.384(11)
C32 H32 0.9300
C33 C34 1.371(11)
C33 H33 0.9300
C34 C35 1.378(10)
C34 H34 0.9300
C35 C36 1.542(11)
C36 C38 1.525(12)
C36 C37 1.525(12)
C36 H36 0.9800
C38 H38A 0.9600
C38 H38B 0.9600
C38 H38C 0.9600
C37 H37A 0.9600
C37 H37B 0.9600
C37 H37C 0.9600
C39 C40 1.508(11)
C39 C41 1.515(10)
C39 H39 0.9800
C41 H41A 0.9600
C41 H41B 0.9600
C41 H41C 0.9600
C40 H40A 0.9600
C40 H40B 0.9600
C40 H40C 0.9600
C46 C45 1.380(12)
C46 H46 0.9300
C45 C44 1.380(14)
C45 H45 0.9300
C44 C43 1.321(15)
C44 H44 0.9300
C43 C42 1.408(14)
C43 H43 0.9300
C42 H42 0.9300
C28 C27 1.343(17)
C28 H28 0.9300
C26 C27 1.392(18)
C26 H26 0.9300
C27 H27 0.9300

loop_
_geom_torsion_atom_site_label_1
_geom_torsion_atom_site_label_2
_geom_torsion_atom_site_label_3
_geom_torsion_atom_site_label_4
_geom_torsion
C2 N1 C5 C4 -1.0(8)
Fe1 N1 C5 C4 -165.5(6)
C2 N1 C5 C1 -170.6(7)
Fe1 N1 C5 C1 25.0(12)
N1 C5 C1 C7 -130.4(8)
C4 C5 C1 C7 61.9(11)
N1 C5 C1 C11 50.4(10)
C4 C5 C1 C11 -117.3(9)
C11 C1 C7 C8 1.3(11)
C5 C1 C7 C8 -177.9(7)
C11 C1 C7 C18 -177.6(7)
C5 C1 C7 C18 3.2(12)
C1 C7 C18 C23 -106.5(10)
C8 C7 C18 C23 74.5(11)
C1 C7 C18 C19 73.7(11)
C8 C7 C18 C19 -105.2(9)
C19 C18 C23 C22 0.9(13)
C7 C18 C23 C22 -178.9(9)
C18 C23 C22 C21 -2.0(16)
C23 C22 C21 C20 2.2(16)
C22 C21 C20 C19 -1.3(14)
C21 C20 C19 C18 0.4(14)
C23 C18 C19 C20 -0.1(13)
C7 C18 C19 C20 179.7(8)
C1 C7 C8 C9 -3.0(12)
C18 C7 C8 C9 176.0(8)
C7 C8 C9 C10 3.7(13)
C7 C8 C9 C24 178.4(8)
C10 C9 C24 C29 34.8(15)
C8 C9 C24 C29 -140.0(11)
C10 C9 C24 C25 -143.5(10)
C8 C9 C24 C25 41.7(14)
C29 C24 C25 C26 2.7(18)
C9 C24 C25 C26 -179.0(10)
C25 C24 C29 C28 -1.1(19)
C9 C24 C29 C28 -179.3(11)
C8 C9 C10 C11 -2.8(13)
C24 C9 C10 C11 -177.7(8)
C7 C1 C11 C10 -0.4(11)
C5 C1 C11 C10 178.8(7)
C7 C1 C11 C12 -173.7(7)
C5 C1 C11 C12 5.5(11)
C9 C10 C11 C1 1.2(12)
C9 C10 C11 C12 174.8(8)
C1 C11 C12 C17 45.9(11)
C10 C11 C12 C17 -127.4(8)
C1 C11 C12 C13 -135.5(8)
C10 C11 C12 C13 51.2(10)
C17 C12 C13 C14 3.0(12)
C11 C12 C13 C14 -175.6(8)
C12 C13 C14 C15 -2.9(14)
C13 C14 C15 C16 3.2(15)
C14 C15 C16 C17 -3.8(14)
C13 C12 C17 C16 -3.6(11)
C11 C12 C17 C16 175.0(7)
C15 C16 C17 C12 4.1(12)
N1 C5 C4 C3 -0.4(9)
C1 C5 C4 C3 168.2(7)
C5 C4 C3 C2 1.6(9)
C5 N1 C2 C3 2.1(8)
Fe1 N1 C2 C3 172.5(5)
C5 N1 C2 C6 178.4(6)
Fe1 N1 C2 C6 -11.2(8)
C4 C3 C2 N1 -2.3(9)
C4 C3 C2 C6 -178.1(7)
N1 C2 C6 N2 2.8(10)
C3 C2 C6 N2 178.4(7)
C2 C6 N2 C30 -177.2(6)
C2 C6 N2 Fe1 6.8(8)
C6 N2 C30 C35 -81.8(10)
Fe1 N2 C30 C35 93.3(9)
C6 N2 C30 C31 100.0(9)
Fe1 N2 C30 C31 -85.0(9)
C35 C30 C31 C32 2.6(13)
N2 C30 C31 C32 -179.2(7)
C35 C30 C31 C39 178.3(8)
N2 C30 C31 C39 -3.5(12)
C30 C31 C32 C33 -2.7(13)
C39 C31 C32 C33 -178.3(9)
C31 C32 C33 C34 0.8(15)
C32 C33 C34 C35 1.6(16)
C33 C34 C35 C30 -1.7(15)
C33 C34 C35 C36 -176.2(9)
C31 C30 C35 C34 -0.4(13)
N2 C30 C35 C34 -178.6(8)
C31 C30 C35 C36 173.8(8)
N2 C30 C35 C36 -4.4(13)
C34 C35 C36 C38 -48.9(12)
C30 C35 C36 C38 136.9(9)
C34 C35 C36 C37 73.9(11)
C30 C35 C36 C37 -100.3(10)
C32 C31 C39 C40 86.8(10)
C30 C31 C39 C40 -88.6(10)
C32 C31 C39 C41 -38.8(12)
C30 C31 C39 C41 145.7(8)
C42 N3 C46 C45 -0.6(14)
Fe1 N3 C46 C45 177.1(7)
N3 C46 C45 C44 -0.9(16)
C46 C45 C44 C43 1.6(17)
C45 C44 C43 C42 -1.0(19)
C46 N3 C42 C43 1.3(14)
Fe1 N3 C42 C43 -176.5(8)
C44 C43 C42 N3 -0.5(18)
C24 C29 C28 C27 1.6(19)
C24 C25 C26 C27 -4.4(18)
C29 C28 C27 C26 -4(2)
C25 C26 C27 C28 5(2)

loop_
_platon_squeeze_void_nr
_platon_squeeze_void_average_x
_platon_squeeze_void_average_y
_platon_squeeze_void_average_z
_platon_squeeze_void_volume
_platon_squeeze_void_count_electrons
_platon_squeeze_void_content
1 0.000 -0.017 0.000 301 91 ' '
2 1.000 -0.009 0.500 301 91 ' '
